data_2105378
loop_
_publ_author_name
'Khodadad, P.'
'Rodier, N.'
'Toffoli, P.'

_publ_section_title
;
 Structure du tetrathiomonophosphate(V) heptathiodiphosphate(V) d'argent
;
_journal_name_full 'Acta Crystallographica B (24,1968-38,1982)'
_journal_page_first 2374
_journal_page_last 2378
_journal_paper_doi 10.1107/S0567740882008838
_journal_volume 38
_journal_year 1982
_chemical_formula_sum 'Ag7.15 P3 S11'
_chemical_name_systematic 'Ag7 (P S4) (P2 S7)'
_space_group_IT_number 15
_symmetry_space_group_name_Hall '-B 2b'
_symmetry_space_group_name_H-M 'B 1 1 2/b'
_cell_angle_alpha 90
_cell_angle_beta 90
_cell_angle_gamma 110.85
_cell_formula_units_Z 8
_cell_length_a 23.97
_cell_length_b 24.88
_cell_length_c 6.361
_cell_volume 3545.115
_citation_journal_id_ASTM ACBCAR
_cod_data_source_file silver3-x_269.cif
_cod_data_source_block Ag7.15P3S11
_cod_original_sg_symbol_Hall '-C 2yc (-x,z,y)'
_cod_database_code 2105378

loop_
_symmetry_equiv_pos_as_xyz
x,y,z
-x,-y+1/2,z
-x,-y,-z
x,y-1/2,-z
x+1/2,y,z+1/2
-x+1/2,-y+1/2,z+1/2
-x+1/2,-y,-z+1/2
x+1/2,y-1/2,-z+1/2

loop_
_atom_site_label
_atom_site_type_symbol
_atom_site_fract_x
_atom_site_fract_y
_atom_site_fract_z
_atom_site_occupancy
_atom_site_U_iso_or_equiv
S5 S-2 0.3344 0.5743 0.1602 1 0.0
S1 S-2 0.5849 0.5977 0.3072 1 0.0
P2 P+5 0.3575 0.5169 0.3254 1 0.0
S8 S-2 0.2599 0.152 0.2 1 0.0
Ag1 Ag+1 0.1746 0.1905 0.2885 1.006 0.0
Ag9 Ag+1 0.234 0.386 0.16 0.059 0.0
S4 S-2 0.4503 0.5377 0.3951 1 0.0
S11 S-2 0.3338 0.2205 0.6188 1 0.0
Ag5 Ag+1 0.2558 0.3456 0.3208 0.871 0.0
S2 S-2 0.5064 0.6829 0.3065 1 0.0
P3 P+5 0.3337 0.2196 0.2959 1 0.0
S7 S-2 0.3214 0.5067 0.6178 1 0.0
Ag4 Ag+1 0.4779 0.313 0.3101 0.708 0.0
S6 S-2 0.3369 0.4405 0.166 1 0.0
Ag2 Ag+1 0.4124 0.3881 0.3042 0.756 0.0
Ag10 Ag+1 0.059 0.653 0.18 0.087 0.0
S9 S-2 0.3317 0.2959 0.1883 1 0.0
Ag3 Ag+1 0.3859 0.1017 0.2182 0.846 0.0
Ag6 Ag+1 0.5904 0.5121 0.1359 0.757 0.0
S10 S-2 0.4105 0.2096 0.1902 1 0.0
Ag14 Ag+1 0.34 0.094 0.25 0.025 0.0
P1 P+5 0.5077 0.6061 0.2138 1 0.0
Ag12 Ag+1 0.425 0.731 0.175 0.053 0.0
Ag13 Ag+1 0.251 0.312 0.33 0.035 0.0
Ag11 Ag+1 0.08 0.871 0.16 0.051 0.0
Ag7 Ag+1 0.26 0.5724 0.5413 0.91 0.0
S3 S-2 0.4899 0.5883 -0.0971 1 0.0
Ag8 Ag+1 0.4068 0.6829 0.2197 0.986 0.0
